data_1538408
loop_
_publ_author_name
'Nowacki, W.'
'Scheidegger, R.'

_publ_section_title
;
 Die Kristallstrukturbestimmungen des monoklinen, basischen Kupfernitrats
 Cu4 (N O3)2 (O H)6 II
;
_journal_name_full 'Helvetica Chimica Acta'
_journal_page_first 375
_journal_page_last 390
_journal_volume 35
_journal_year 1952
_chemical_formula_sum 'Cu4 H6 N2 O12'
_chemical_name_systematic 'Cu4 (N O3)2 (O H)6'
_space_group_IT_number 11
_symmetry_space_group_name_Hall '-P 2yb'
_symmetry_space_group_name_H-M 'P 1 21/m 1'
_cell_angle_alpha 90
_cell_angle_beta 94.5
_cell_angle_gamma 90
_cell_formula_units_Z 1
_cell_length_a 5.576
_cell_length_b 6.05
_cell_length_c 6.896
_cell_volume 231.918
_citation_journal_id_ASTM HCACAV
_cod_data_source_file Nowacki_HCACAV_1952_1995.cif
_cod_data_source_block H6Cu4N2O12
_cod_original_cell_volume 231.9181
_cod_original_formula_sum 'H6 Cu4 N2 O12'
_cod_database_code 1538408

loop_
_symmetry_equiv_pos_as_xyz
x,y,z
-x,y+1/2,-z
-x,-y,-z
x,-y-1/2,z

loop_
_atom_site_label
_atom_site_type_symbol
_atom_site_fract_x
_atom_site_fract_y
_atom_site_fract_z
_atom_site_occupancy
_atom_site_U_iso_or_equiv
O2 O-2 0.333 0 0.842 1 0.0
Cu1 Cu+2 0 0 0 1 0.0
O3 O-2 0.2 0.25 0.217 1 0.0
O1 O-2 0.867 0.25 0.833 1 0.0
Cu2 Cu+2 0.5 0.25 0 1 0.0
N1 N+5 0.2 0.25 0.391 1 0.0
O4 O-2 0.2 0.076 0.479 1 0.0
